data_2233841
loop_
_publ_author_name
'Zhong, Yan'
'Wu, Bin'

_publ_section_title
;
 (<i>E</i>)-3-(1,3-Benzodioxol-5-yl)-1-{4-[bis(4-methoxyphenyl)methyl]piperazin-1-yl}prop-2-en-1-one
;
_journal_coeditor_code HB6623
_journal_issue 3
_journal_name_full 'Acta Crystallographica Section E'
_journal_page_first o636
_journal_paper_doi 10.1107/S1600536812004345
_journal_volume 68
_journal_year 2012
_chemical_formula_iupac 'C29 H30 N2 O5'
_chemical_formula_moiety 'C29 H30 N2 O5'
_chemical_formula_sum 'C29 H30 N2 O5'
_chemical_formula_weight 486.50
_chemical_name_systematic
;
(<i>E</i>)-3-(1,3-Benzodioxol-5-yl)-1-{4-[bis(4-
methoxyphenyl)methyl]piperazin-1-yl}prop-2-en-1-one
;
_space_group_IT_number 2
_symmetry_cell_setting triclinic
_symmetry_space_group_name_Hall '-P 1'
_symmetry_space_group_name_H-M 'P -1'
_atom_sites_solution_hydrogens geom
_atom_sites_solution_primary direct
_atom_sites_solution_secondary difmap
_audit_creation_method SHELXL-97
_cell_angle_alpha 76.52(3)
_cell_angle_beta 84.10(3)
_cell_angle_gamma 89.95(3)
_cell_formula_units_Z 4
_cell_length_a 12.188(2)
_cell_length_b 12.589(3)
_cell_length_c 17.102(3)
_cell_measurement_reflns_used 25
_cell_measurement_temperature 293(2)
_cell_measurement_theta_max 13
_cell_measurement_theta_min 9
_cell_volume 2537.5(9)
_computing_cell_refinement 'CAD4 EXPRESS (Enraf--Nonius, 1994)'
_computing_data_collection 'CAD4 EXPRESS (Enraf--Nonius, 1994)'
_computing_data_reduction 'XCAD4 (Harms & Wocadlo, 1995)'
_computing_molecular_graphics 'SHELXL97 (Sheldrick, 2008)'
_computing_publication_material 'SHELXL97 (Sheldrick, 2008)'
_computing_structure_refinement 'SHELXL97 (Sheldrick, 2008)'
_computing_structure_solution 'SHELXS97 (Sheldrick, 2008)'
_diffrn_ambient_temperature 293(2)
_diffrn_measured_fraction_theta_full 1.000
_diffrn_measured_fraction_theta_max 1.000
_diffrn_measurement_device_type 'Enraf--Nonius CAD-4'
_diffrn_measurement_method \w/2\q
_diffrn_radiation_monochromator graphite
_diffrn_radiation_source 'fine-focus sealed tube'
_diffrn_radiation_type MoK\a
_diffrn_radiation_wavelength 0.71073
_diffrn_reflns_av_R_equivalents 0.0147
_diffrn_reflns_av_sigmaI/netI 0.0465
_diffrn_reflns_limit_h_max 0
_diffrn_reflns_limit_h_min -14
_diffrn_reflns_limit_k_max 15
_diffrn_reflns_limit_k_min -15
_diffrn_reflns_limit_l_max 20
_diffrn_reflns_limit_l_min -20
_diffrn_reflns_number 9818
_diffrn_reflns_theta_full 25.38
_diffrn_reflns_theta_max 25.38
_diffrn_reflns_theta_min 1.23
_diffrn_standards_decay_% 1
_diffrn_standards_interval_count 200
_diffrn_standards_interval_time 120
_diffrn_standards_number 3
_exptl_absorpt_coefficient_mu 0.087
_exptl_absorpt_correction_T_max 0.9827
_exptl_absorpt_correction_T_min 0.9743
_exptl_absorpt_correction_type psi-scan
_exptl_absorpt_process_details '(North <i>et al.</i>, 1968)'
_exptl_crystal_colour pale-yellow
_exptl_crystal_density_diffrn 1.274
_exptl_crystal_density_method 'not measured'
_exptl_crystal_description block
_exptl_crystal_F_000 1032
_exptl_crystal_size_max 0.30
_exptl_crystal_size_mid 0.20
_exptl_crystal_size_min 0.20
_refine_diff_density_max 0.205
_refine_diff_density_min -0.211
_refine_ls_extinction_method none
_refine_ls_goodness_of_fit_ref 1.000
_refine_ls_hydrogen_treatment constr
_refine_ls_matrix_type full
_refine_ls_number_parameters 649
_refine_ls_number_reflns 9340
_refine_ls_number_restraints 0
_refine_ls_restrained_S_all 1.000
_refine_ls_R_factor_all 0.1173
_refine_ls_R_factor_gt 0.0681
_refine_ls_shift/su_max 0.000
_refine_ls_shift/su_mean 0.000
_refine_ls_structure_factor_coef Fsqd
_refine_ls_weighting_details 'calc w=1/[\s^2^(Fo^2^)+(0.1000P)^2^+0.5000P] where P=(Fo^2^+2Fc^2^)/3'
_refine_ls_weighting_scheme calc
_refine_ls_wR_factor_gt 0.1699
_refine_ls_wR_factor_ref 0.1928
_reflns_number_gt 5434
_reflns_number_total 9340
_reflns_threshold_expression I>2\s(I)
_cod_data_source_file hb6623.cif
_cod_data_source_block I
_cod_database_code 2233841
_cod_database_fobs_code 2233841

loop_
_symmetry_equiv_pos_as_xyz
'x, y, z'
'-x, -y, -z'

loop_
_atom_site_type_symbol
_atom_site_label
_atom_site_fract_x
_atom_site_fract_y
_atom_site_fract_z
_atom_site_U_iso_or_equiv
_atom_site_adp_type
_atom_site_calc_flag
_atom_site_refinement_flags
_atom_site_occupancy
_atom_site_symmetry_multiplicity
N N1 0.55160(19) 0.55413(18) 0.24848(14) 0.0487(6) Uani d . 1 1
O O1 1.0307(2) 0.7745(3) 0.1321(2) 0.1103(10) Uani d . 1 1
C C1 0.7676(3) 0.6823(3) 0.0918(2) 0.0724(10) Uani d . 1 1
H H1A 0.7386 0.6647 0.0481 0.087 Uiso calc R 1 1
N N2 0.4762(2) 0.3419(2) 0.34069(16) 0.0588(7) Uani d . 1 1
O O2 0.3170(2) 1.0136(2) 0.14123(16) 0.0865(8) Uani d . 1 1
C C2 0.8757(3) 0.7169(3) 0.0836(2) 0.0850(11) Uani d . 1 1
H H2A 0.9186 0.7222 0.0345 0.102 Uiso calc R 1 1
O O3 0.50956(19) 0.16387(18) 0.35334(16) 0.0796(7) Uani d . 1 1
C C3 0.9214(3) 0.7436(3) 0.1462(2) 0.0697(10) Uani d . 1 1
O O4 -0.1208(2) 0.15508(19) 0.43410(17) 0.0843(8) Uani d . 1 1
C C4 0.8567(3) 0.7361(3) 0.2173(2) 0.0627(9) Uani d . 1 1
H H4A 0.8861 0.7552 0.2604 0.075 Uiso calc R 1 1
O O5 -0.16342(19) -0.00103(19) 0.39582(16) 0.0783(7) Uani d . 1 1
C C5 0.7486(3) 0.7009(2) 0.22616(18) 0.0563(8) Uani d . 1 1
H H5A 0.7066 0.6955 0.2755 0.068 Uiso calc R 1 1
C C6 0.7004(2) 0.6730(2) 0.16372(17) 0.0504(7) Uani d . 1 1
C C7 0.5795(2) 0.6381(2) 0.17202(17) 0.0520(7) Uani d . 1 1
H H7A 0.5688 0.6042 0.1272 0.062 Uiso calc R 1 1
C C8 0.5065(2) 0.7357(2) 0.16465(17) 0.0502(7) Uani d . 1 1
C C9 0.4540(3) 0.7735(3) 0.09669(19) 0.0656(9) Uani d . 1 1
H H9A 0.4611 0.7348 0.0564 0.079 Uiso calc R 1 1
C C10 0.3916(3) 0.8654(3) 0.0851(2) 0.0743(10) Uani d . 1 1
H H10A 0.3586 0.8887 0.0375 0.089 Uiso calc R 1 1
C C11 0.3782(3) 0.9229(3) 0.1447(2) 0.0608(8) Uani d . 1 1
C C12 0.4293(3) 0.8858(3) 0.2137(2) 0.0628(8) Uani d . 1 1
H H12A 0.4218 0.9240 0.2544 0.075 Uiso calc R 1 1
C C13 0.4903(3) 0.7947(3) 0.22343(18) 0.0588(8) Uani d . 1 1
H H13A 0.5224 0.7709 0.2713 0.071 Uiso calc R 1 1
C C16 0.4343(2) 0.5216(2) 0.26006(19) 0.0533(8) Uani d . 1 1
H H16A 0.4163 0.4928 0.2149 0.064 Uiso calc R 1 1
H H16B 0.3896 0.5851 0.2614 0.064 Uiso calc R 1 1
C C14 1.0783(4) 0.8160(5) 0.1897(4) 0.133(2) Uani d . 1 1
H H14A 1.1547 0.8340 0.1717 0.200 Uiso calc R 1 1
H H14B 1.0725 0.7621 0.2401 0.200 Uiso calc R 1 1
H H14C 1.0406 0.8805 0.1971 0.200 Uiso calc R 1 1
C C17 0.4079(3) 0.4360(2) 0.3378(2) 0.0581(8) Uani d . 1 1
H H17A 0.4189 0.4674 0.3832 0.070 Uiso calc R 1 1
H H17B 0.3310 0.4133 0.3429 0.070 Uiso calc R 1 1
C C15 0.2702(4) 1.0603(4) 0.0683(3) 0.1136(16) Uani d . 1 1
H H15A 0.2292 1.1234 0.0747 0.170 Uiso calc R 1 1
H H15B 0.2219 1.0075 0.0562 0.170 Uiso calc R 1 1
H H15C 0.3281 1.0815 0.0248 0.170 Uiso calc R 1 1
C C18 0.5928(2) 0.3711(3) 0.3251(2) 0.0653(9) Uani d . 1 1
H H18A 0.6350 0.3067 0.3215 0.078 Uiso calc R 1 1
H H18B 0.6158 0.3984 0.3695 0.078 Uiso calc R 1 1
C C19 0.6159(2) 0.4572(3) 0.2474(2) 0.0601(8) Uani d . 1 1
H H19A 0.6938 0.4773 0.2390 0.072 Uiso calc R 1 1
H H19B 0.5987 0.4275 0.2025 0.072 Uiso calc R 1 1
C C20 0.4431(3) 0.2357(3) 0.35612(19) 0.0564(8) Uani d . 1 1
C C21 0.3225(2) 0.2102(2) 0.37468(18) 0.0542(8) Uani d . 1 1
H H21A 0.2760 0.2612 0.3912 0.065 Uiso calc R 1 1
C C22 0.2806(3) 0.1167(2) 0.36819(19) 0.0588(8) Uani d . 1 1
H H22A 0.3309 0.0664 0.3550 0.071 Uiso calc R 1 1
C C23 0.1643(3) 0.0825(2) 0.37921(18) 0.0534(8) Uani d . 1 1
C C24 0.0798(3) 0.1440(2) 0.40747(19) 0.0565(8) Uani d . 1 1
H H24A 0.0958 0.2076 0.4234 0.068 Uiso calc R 1 1
C C25 -0.0261(3) 0.1082(2) 0.41086(18) 0.0546(8) Uani d . 1 1
C C26 -0.0519(3) 0.0146(2) 0.38868(19) 0.0565(8) Uani d . 1 1
C C27 0.0272(3) -0.0484(3) 0.3627(2) 0.0750(10) Uani d . 1 1
H H27A 0.0095 -0.1130 0.3488 0.090 Uiso calc R 1 1
C C28 0.1363(3) -0.0123(3) 0.3577(2) 0.0683(9) Uani d . 1 1
H H28A 0.1923 -0.0535 0.3393 0.082 Uiso calc R 1 1
C C29 -0.2091(3) 0.0876(3) 0.4238(3) 0.0796(11) Uani d . 1 1
H H29A -0.2543 0.0614 0.4748 0.096 Uiso calc R 1 1
H H29B -0.2552 0.1288 0.3849 0.096 Uiso calc R 1 1
O O6 0.7706(2) 0.0983(2) 0.08851(15) 0.0784(7) Uani d . 1 1
O O7 1.49740(19) 0.3416(2) 0.07875(14) 0.0782(7) Uani d . 1 1
O O8 0.99144(18) 0.66771(19) 0.42440(15) 0.0725(7) Uani d . 1 1
O O9 0.35558(17) 0.62973(18) 0.45580(15) 0.0697(6) Uani d . 1 1
O O10 0.31739(18) 0.81125(19) 0.43670(15) 0.0721(6) Uani d . 1 1
N N3 1.02818(19) 0.40906(19) 0.25906(15) 0.0528(6) Uani d . 1 1
N N4 0.96061(19) 0.5108(2) 0.38878(16) 0.0573(7) Uani d . 1 1
C C30 0.9733(2) 0.3241(2) 0.15224(18) 0.0531(7) Uani d . 1 1
C C31 0.9568(3) 0.2196(3) 0.2009(2) 0.0746(11) Uani d . 1 1
H H31A 0.9916 0.2006 0.2480 0.090 Uiso calc R 1 1
C C32 0.8902(3) 0.1430(3) 0.1817(2) 0.0746(10) Uani d . 1 1
H H32A 0.8801 0.0740 0.2162 0.089 Uiso calc R 1 1
C C33 0.8390(3) 0.1674(3) 0.1126(2) 0.0592(8) Uani d . 1 1
C C34 0.8552(3) 0.2700(3) 0.0629(2) 0.0710(10) Uani d . 1 1
H H34A 0.8222 0.2877 0.0150 0.085 Uiso calc R 1 1
C C35 0.9198(3) 0.3467(3) 0.0833(2) 0.0651(9) Uani d . 1 1
H H35A 0.9276 0.4163 0.0495 0.078 Uiso calc R 1 1
C C36 1.0476(2) 0.4080(2) 0.17213(18) 0.0538(8) Uani d . 1 1
H H36A 1.0288 0.4800 0.1407 0.065 Uiso calc R 1 1
C C37 1.1677(2) 0.3903(2) 0.14871(17) 0.0514(7) Uani d . 1 1
C C38 1.2193(3) 0.2976(3) 0.1841(2) 0.0664(9) Uani d . 1 1
H H38A 1.1789 0.2452 0.2239 0.080 Uiso calc R 1 1
C C39 1.3285(3) 0.2784(3) 0.1633(2) 0.0657(9) Uani d . 1 1
H H39A 1.3606 0.2147 0.1895 0.079 Uiso calc R 1 1
C C40 1.3900(3) 0.3537(3) 0.10347(18) 0.0571(8) Uani d . 1 1
C C41 1.3401(3) 0.4478(3) 0.06647(19) 0.0643(9) Uani d . 1 1
H H41A 1.3803 0.4996 0.0259 0.077 Uiso calc R 1 1
C C42 1.2323(3) 0.4654(3) 0.08904(18) 0.0590(8) Uani d . 1 1
H H42A 1.2007 0.5299 0.0637 0.071 Uiso calc R 1 1
C C43 0.7375(5) -0.0016(3) 0.1443(3) 0.127(2) Uani d . 1 1
H H43A 0.6903 -0.0427 0.1199 0.191 Uiso calc R 1 1
H H43B 0.6982 0.0135 0.1919 0.191 Uiso calc R 1 1
H H43C 0.8015 -0.0432 0.1586 0.191 Uiso calc R 1 1
C C44 1.5496(3) 0.2451(4) 0.1164(3) 0.0907(12) Uani d . 1 1
H H44A 1.6251 0.2470 0.0937 0.136 Uiso calc R 1 1
H H44B 1.5121 0.1825 0.1078 0.136 Uiso calc R 1 1
H H44C 1.5469 0.2406 0.1734 0.136 Uiso calc R 1 1
C C45 1.0958(2) 0.4951(3) 0.2769(2) 0.0576(8) Uani d . 1 1
H H45A 1.0779 0.5654 0.2439 0.069 Uiso calc R 1 1
H H45B 1.1732 0.4824 0.2633 0.069 Uiso calc R 1 1
C C46 1.0763(3) 0.4974(3) 0.3647(2) 0.0647(9) Uani d . 1 1
H H46A 1.1010 0.4298 0.3974 0.078 Uiso calc R 1 1
H H46B 1.1191 0.5571 0.3742 0.078 Uiso calc R 1 1
C C47 0.8916(3) 0.4280(3) 0.3697(2) 0.0673(9) Uani d . 1 1
H H47A 0.8145 0.4425 0.3827 0.081 Uiso calc R 1 1
H H47B 0.9073 0.3567 0.4022 0.081 Uiso calc R 1 1
C C48 0.9127(2) 0.4279(3) 0.2814(2) 0.0630(9) Uani d . 1 1
H H48A 0.8673 0.3712 0.2700 0.076 Uiso calc R 1 1
H H48B 0.8920 0.4976 0.2491 0.076 Uiso calc R 1 1
C C49 0.9251(2) 0.5981(2) 0.41624(18) 0.0523(7) Uani d . 1 1
C C50 0.8053(2) 0.6090(2) 0.43409(18) 0.0507(7) Uani d . 1 1
H H50A 0.7599 0.5468 0.4464 0.061 Uiso calc R 1 1
C C51 0.7610(2) 0.7044(2) 0.43307(17) 0.0505(7) Uani d . 1 1
H H51A 0.8106 0.7622 0.4284 0.061 Uiso calc R 1 1
C C52 0.6441(2) 0.7322(2) 0.43834(17) 0.0463(7) Uani d . 1 1
C C53 0.6168(3) 0.8402(2) 0.4283(2) 0.0611(9) Uani d . 1 1
H H53A 0.6734 0.8920 0.4218 0.073 Uiso calc R 1 1
C C54 0.5091(3) 0.8758(3) 0.4273(2) 0.0670(9) Uani d . 1 1
H H54A 0.4927 0.9493 0.4212 0.080 Uiso calc R 1 1
C C55 0.4290(2) 0.7981(3) 0.43584(18) 0.0520(7) Uani d . 1 1
C C56 0.4537(2) 0.6898(2) 0.44671(17) 0.0485(7) Uani d . 1 1
C C57 0.5584(2) 0.6537(2) 0.44787(17) 0.0510(7) Uani d . 1 1
H H57A 0.5733 0.5798 0.4547 0.061 Uiso calc R 1 1
C C58 0.2750(3) 0.7087(3) 0.4303(2) 0.0738(10) Uani d . 1 1
H H58C 0.2621 0.7113 0.3749 0.089 Uiso calc R 1 1
H H58A 0.2059 0.6903 0.4644 0.089 Uiso calc R 1 1

loop_
_atom_site_aniso_label
_atom_site_aniso_U_11
_atom_site_aniso_U_22
_atom_site_aniso_U_33
_atom_site_aniso_U_12
_atom_site_aniso_U_13
_atom_site_aniso_U_23
N1 0.0479(14) 0.0481(13) 0.0491(14) -0.0036(11) -0.0107(11) -0.0072(11)
O1 0.077(2) 0.139(3) 0.108(2) -0.0300(18) 0.0070(17) -0.021(2)
C1 0.073(2) 0.099(3) 0.047(2) -0.004(2) 0.0015(17) -0.0225(18)
N2 0.0505(15) 0.0496(15) 0.0735(18) -0.0089(12) -0.0131(13) -0.0059(12)
O2 0.106(2) 0.0724(16) 0.0827(18) 0.0310(15) -0.0291(15) -0.0137(13)
C2 0.076(3) 0.113(3) 0.061(2) -0.005(2) 0.015(2) -0.018(2)
O3 0.0619(15) 0.0553(14) 0.115(2) 0.0031(12) -0.0060(14) -0.0085(13)
C3 0.050(2) 0.074(2) 0.074(3) -0.0135(17) 0.0056(18) -0.0009(18)
O4 0.0647(16) 0.0678(15) 0.124(2) -0.0184(13) 0.0136(14) -0.0388(15)
C4 0.064(2) 0.0597(19) 0.063(2) -0.0105(16) -0.0100(17) -0.0098(16)
O5 0.0618(15) 0.0709(15) 0.106(2) -0.0196(12) 0.0019(13) -0.0329(14)
C5 0.058(2) 0.0652(19) 0.0434(18) -0.0069(16) -0.0029(14) -0.0095(14)
C6 0.0532(18) 0.0504(16) 0.0454(17) 0.0016(14) -0.0040(14) -0.0073(13)
C7 0.0580(19) 0.0580(18) 0.0429(17) -0.0010(15) -0.0108(14) -0.0152(14)
C8 0.0561(18) 0.0514(17) 0.0426(17) -0.0038(14) -0.0069(14) -0.0093(13)
C9 0.076(2) 0.077(2) 0.050(2) 0.0109(19) -0.0222(17) -0.0198(17)
C10 0.094(3) 0.080(2) 0.052(2) 0.020(2) -0.0315(19) -0.0110(18)
C11 0.061(2) 0.0577(19) 0.060(2) 0.0036(16) -0.0124(16) -0.0048(16)
C12 0.073(2) 0.064(2) 0.054(2) 0.0072(18) -0.0119(17) -0.0177(16)
C13 0.067(2) 0.065(2) 0.0446(18) 0.0085(17) -0.0135(15) -0.0092(15)
C16 0.0449(17) 0.0508(17) 0.067(2) 0.0010(14) -0.0148(15) -0.0147(15)
C14 0.101(4) 0.136(5) 0.165(5) -0.045(3) -0.002(4) -0.044(4)
C17 0.0483(18) 0.0544(18) 0.071(2) -0.0044(15) -0.0053(15) -0.0149(16)
C15 0.150(4) 0.088(3) 0.106(4) 0.035(3) -0.062(3) -0.009(3)
C18 0.0488(19) 0.0542(19) 0.088(3) -0.0054(15) -0.0173(17) -0.0019(17)
C19 0.0414(17) 0.064(2) 0.073(2) -0.0038(15) -0.0098(15) -0.0105(17)
C20 0.055(2) 0.0545(19) 0.057(2) -0.0021(16) -0.0113(15) -0.0061(15)
C21 0.0535(19) 0.0526(18) 0.0542(19) -0.0058(15) -0.0048(14) -0.0079(14)
C22 0.063(2) 0.0482(17) 0.064(2) 0.0012(15) -0.0132(16) -0.0077(15)
C23 0.060(2) 0.0426(16) 0.0546(18) -0.0077(15) -0.0145(15) -0.0024(13)
C24 0.066(2) 0.0424(16) 0.060(2) -0.0112(15) -0.0043(16) -0.0114(14)
C25 0.058(2) 0.0466(17) 0.0555(19) -0.0084(15) 0.0013(15) -0.0079(14)
C26 0.056(2) 0.0491(17) 0.062(2) -0.0134(15) -0.0076(16) -0.0069(15)
C27 0.074(3) 0.056(2) 0.101(3) -0.0117(19) -0.013(2) -0.030(2)
C28 0.066(2) 0.0502(19) 0.094(3) 0.0026(16) -0.0142(19) -0.0240(17)
C29 0.065(2) 0.068(2) 0.106(3) -0.0165(19) 0.002(2) -0.026(2)
O6 0.0875(18) 0.0769(16) 0.0730(16) -0.0148(14) -0.0287(13) -0.0134(13)
O7 0.0628(16) 0.1024(19) 0.0665(16) -0.0013(14) 0.0093(12) -0.0209(14)
O8 0.0543(14) 0.0714(15) 0.1018(19) -0.0079(12) -0.0103(12) -0.0396(13)
O9 0.0468(13) 0.0665(14) 0.0915(18) -0.0104(11) 0.0030(12) -0.0139(12)
O10 0.0505(14) 0.0747(15) 0.0954(18) 0.0078(12) -0.0081(12) -0.0283(13)
N3 0.0462(15) 0.0557(15) 0.0569(16) -0.0011(12) -0.0034(12) -0.0148(12)
N4 0.0431(14) 0.0567(15) 0.0786(19) -0.0027(12) -0.0045(13) -0.0298(13)
C30 0.0544(19) 0.0549(18) 0.0478(18) 0.0033(14) -0.0111(14) -0.0054(14)
C31 0.109(3) 0.0537(19) 0.063(2) -0.0016(19) -0.042(2) -0.0020(16)
C32 0.105(3) 0.0507(19) 0.066(2) -0.0030(19) -0.031(2) 0.0012(16)
C33 0.062(2) 0.0560(19) 0.061(2) 0.0020(16) -0.0155(16) -0.0116(16)
C34 0.064(2) 0.081(2) 0.061(2) -0.0079(19) -0.0262(17) 0.0064(18)
C35 0.054(2) 0.066(2) 0.064(2) -0.0082(16) -0.0190(16) 0.0122(16)
C36 0.0575(19) 0.0482(16) 0.0518(19) 0.0014(14) -0.0139(15) -0.0003(13)
C37 0.0550(19) 0.0512(17) 0.0451(17) 0.0003(14) -0.0052(14) -0.0055(13)
C38 0.066(2) 0.063(2) 0.057(2) 0.0062(17) 0.0098(17) 0.0048(16)
C39 0.068(2) 0.064(2) 0.058(2) 0.0105(17) 0.0030(17) -0.0051(16)
C40 0.053(2) 0.074(2) 0.0459(18) -0.0055(17) 0.0016(15) -0.0214(16)
C41 0.058(2) 0.078(2) 0.0488(19) -0.0165(18) 0.0018(16) -0.0015(16)
C42 0.066(2) 0.0537(18) 0.0529(19) -0.0080(16) -0.0153(16) -0.0001(14)
C43 0.176(5) 0.074(3) 0.129(4) -0.045(3) -0.059(4) 0.000(3)
C44 0.064(2) 0.121(3) 0.088(3) 0.023(2) 0.000(2) -0.032(3)
C45 0.0386(17) 0.0642(19) 0.073(2) 0.0001(14) -0.0091(15) -0.0206(16)
C46 0.050(2) 0.074(2) 0.078(2) 0.0040(16) -0.0140(17) -0.0315(18)
C47 0.054(2) 0.061(2) 0.090(3) -0.0096(16) 0.0123(17) -0.0329(18)
C48 0.0487(19) 0.0580(19) 0.089(3) -0.0051(15) -0.0075(17) -0.0300(17)
C49 0.0500(18) 0.0514(17) 0.0561(19) -0.0018(15) -0.0078(14) -0.0129(14)
C50 0.0490(18) 0.0498(17) 0.0547(18) -0.0037(14) -0.0047(14) -0.0151(14)
C51 0.0495(18) 0.0523(18) 0.0537(18) -0.0048(14) -0.0075(14) -0.0195(14)
C52 0.0460(17) 0.0503(17) 0.0453(16) 0.0008(13) -0.0061(13) -0.0160(13)
C53 0.052(2) 0.0508(18) 0.086(2) -0.0072(15) -0.0064(17) -0.0266(16)
C54 0.063(2) 0.0503(18) 0.092(3) 0.0079(17) -0.0107(19) -0.0258(17)
C55 0.0442(18) 0.0594(19) 0.0555(19) 0.0022(15) -0.0043(14) -0.0200(15)
C56 0.0440(18) 0.0527(17) 0.0474(17) -0.0068(14) 0.0005(13) -0.0114(13)
C57 0.0557(19) 0.0435(16) 0.0525(18) -0.0004(14) 0.0014(14) -0.0117(13)
C58 0.049(2) 0.079(2) 0.092(3) -0.0057(19) -0.0018(18) -0.020(2)

loop_
_atom_type_symbol
_atom_type_description
_atom_type_scat_dispersion_real
_atom_type_scat_dispersion_imag
_atom_type_scat_source
C C 0.0033 0.0016 'International Tables Vol C Tables 4.2.6.8 and 6.1.1.4'
H H 0.0000 0.0000 'International Tables Vol C Tables 4.2.6.8 and 6.1.1.4'
N N 0.0061 0.0033 'International Tables Vol C Tables 4.2.6.8 and 6.1.1.4'
O O 0.0106 0.0060 'International Tables Vol C Tables 4.2.6.8 and 6.1.1.4'

loop_
_geom_angle_atom_site_label_1
_geom_angle_atom_site_label_2
_geom_angle_atom_site_label_3
_geom_angle
C19 N1 C16 108.0(2)
C19 N1 C7 109.9(2)
C16 N1 C7 111.7(2)
C3 O1 C14 118.8(4)
C2 C1 C6 121.7(3)
C2 C1 H1A 119.2
C6 C1 H1A 119.2
C20 N2 C17 127.6(3)
C20 N2 C18 120.0(3)
C17 N2 C18 112.3(2)
C11 O2 C15 118.7(3)
C3 C2 C1 121.0(3)
C3 C2 H2A 119.5
C1 C2 H2A 119.5
C2 C3 C4 118.5(3)
C2 C3 O1 116.3(3)
C4 C3 O1 125.3(4)
C25 O4 C29 106.4(2)
C3 C4 C5 120.8(3)
C3 C4 H4A 119.6
C5 C4 H4A 119.6
C26 O5 C29 106.1(2)
C4 C5 C6 121.9(3)
C4 C5 H5A 119.0
C6 C5 H5A 119.0
C5 C6 C1 116.2(3)
C5 C6 C7 122.2(3)
C1 C6 C7 121.6(3)
N1 C7 C8 112.9(2)
N1 C7 C6 110.2(2)
C8 C7 C6 110.7(2)
N1 C7 H7A 107.6
C8 C7 H7A 107.6
C6 C7 H7A 107.6
C9 C8 C13 115.7(3)
C9 C8 C7 121.1(3)
C13 C8 C7 123.2(3)
C10 C9 C8 123.4(3)
C10 C9 H9A 118.3
C8 C9 H9A 118.3
C9 C10 C11 119.3(3)
C9 C10 H10A 120.4
C11 C10 H10A 120.4
O2 C11 C12 116.8(3)
O2 C11 C10 125.0(3)
C12 C11 C10 118.3(3)
C13 C12 C11 121.1(3)
C13 C12 H12A 119.5
C11 C12 H12A 119.5
C12 C13 C8 122.3(3)
C12 C13 H13A 118.9
C8 C13 H13A 118.9
N1 C16 C17 110.8(2)
N1 C16 H16A 109.5
C17 C16 H16A 109.5
N1 C16 H16B 109.5
C17 C16 H16B 109.5
H16A C16 H16B 108.1
O1 C14 H14A 109.5
O1 C14 H14B 109.5
H14A C14 H14B 109.5
O1 C14 H14C 109.5
H14A C14 H14C 109.5
H14B C14 H14C 109.5
N2 C17 C16 111.7(3)
N2 C17 H17A 109.3
C16 C17 H17A 109.3
N2 C17 H17B 109.3
C16 C17 H17B 109.3
H17A C17 H17B 107.9
O2 C15 H15A 109.5
O2 C15 H15B 109.5
H15A C15 H15B 109.5
O2 C15 H15C 109.5
H15A C15 H15C 109.5
H15B C15 H15C 109.5
N2 C18 C19 110.7(3)
N2 C18 H18A 109.5
C19 C18 H18A 109.5
N2 C18 H18B 109.5
C19 C18 H18B 109.5
H18A C18 H18B 108.1
N1 C19 C18 111.7(3)
N1 C19 H19A 109.3
C18 C19 H19A 109.3
N1 C19 H19B 109.3
C18 C19 H19B 109.3
H19A C19 H19B 107.9
O3 C20 N2 121.0(3)
O3 C20 C21 121.3(3)
N2 C20 C21 117.7(3)
C22 C21 C20 121.2(3)
C22 C21 H21A 119.4
C20 C21 H21A 119.4
C21 C22 C23 127.7(3)
C21 C22 H22A 116.2
C23 C22 H22A 116.2
C28 C23 C24 118.7(3)
C28 C23 C22 118.4(3)
C24 C23 C22 122.9(3)
C25 C24 C23 118.1(3)
C25 C24 H24A 121.0
C23 C24 H24A 121.0
C24 C25 O4 128.6(3)
C24 C25 C26 122.2(3)
O4 C25 C26 109.2(3)
C27 C26 O5 128.0(3)
C27 C26 C25 121.6(3)
O5 C26 C25 110.4(3)
C26 C27 C28 117.0(3)
C26 C27 H27A 121.5
C28 C27 H27A 121.5
C23 C28 C27 122.4(3)
C23 C28 H28A 118.8
C27 C28 H28A 118.8
O5 C29 O4 108.0(3)
O5 C29 H29A 110.1
O4 C29 H29A 110.1
O5 C29 H29B 110.1
O4 C29 H29B 110.1
H29A C29 H29B 108.4
C33 O6 C43 117.7(3)
C40 O7 C44 117.9(3)
C56 O9 C58 104.8(2)
C55 O10 C58 104.7(2)
C48 N3 C45 108.7(2)
C48 N3 C36 110.7(2)
C45 N3 C36 110.6(2)
C49 N4 C46 121.7(2)
C49 N4 C47 126.2(3)
C46 N4 C47 111.6(2)
C35 C30 C31 116.0(3)
C35 C30 C36 121.7(3)
C31 C30 C36 122.3(3)
C32 C31 C30 121.9(3)
C32 C31 H31A 119.0
C30 C31 H31A 119.0
C33 C32 C31 120.7(3)
C33 C32 H32A 119.6
C31 C32 H32A 119.6
C32 C33 O6 125.4(3)
C32 C33 C34 118.4(3)
O6 C33 C34 116.1(3)
C33 C34 C35 120.5(3)
C33 C34 H34A 119.8
C35 C34 H34A 119.8
C34 C35 C30 122.4(3)
C34 C35 H35A 118.8
C30 C35 H35A 118.8
N3 C36 C37 110.7(2)
N3 C36 C30 111.0(2)
C37 C36 C30 112.0(3)
N3 C36 H36A 107.7
C37 C36 H36A 107.7
C30 C36 H36A 107.7
C38 C37 C42 115.9(3)
C38 C37 C36 121.6(3)
C42 C37 C36 122.5(3)
C37 C38 C39 123.0(3)
C37 C38 H38A 118.5
C39 C38 H38A 118.5
C40 C39 C38 119.8(3)
C40 C39 H39A 120.1
C38 C39 H39A 120.1
O7 C40 C39 124.0(3)
O7 C40 C41 117.4(3)
C39 C40 C41 118.6(3)
C42 C41 C40 120.4(3)
C42 C41 H41A 119.8
C40 C41 H41A 119.8
C41 C42 C37 122.4(3)
C41 C42 H42A 118.8
C37 C42 H42A 118.8
O6 C43 H43A 109.5
O6 C43 H43B 109.5
H43A C43 H43B 109.5
O6 C43 H43C 109.5
H43A C43 H43C 109.5
H43B C43 H43C 109.5
O7 C44 H44A 109.5
O7 C44 H44B 109.5
H44A C44 H44B 109.5
O7 C44 H44C 109.5
H44A C44 H44C 109.5
H44B C44 H44C 109.5
N3 C45 C46 111.1(3)
N3 C45 H45A 109.4
C46 C45 H45A 109.4
N3 C45 H45B 109.4
C46 C45 H45B 109.4
H45A C45 H45B 108.0
N4 C46 C45 111.4(3)
N4 C46 H46A 109.4
C45 C46 H46A 109.4
N4 C46 H46B 109.4
C45 C46 H46B 109.4
H46A C46 H46B 108.0
N4 C47 C48 110.4(3)
N4 C47 H47A 109.6
C48 C47 H47A 109.6
N4 C47 H47B 109.6
C48 C47 H47B 109.6
H47A C47 H47B 108.1
N3 C48 C47 111.3(3)
N3 C48 H48A 109.4
C47 C48 H48A 109.4
N3 C48 H48B 109.4
C47 C48 H48B 109.4
H48A C48 H48B 108.0
O8 C49 N4 120.5(3)
O8 C49 C50 121.4(3)
N4 C49 C50 118.1(3)
C51 C50 C49 121.7(3)
C51 C50 H50A 119.1
C49 C50 H50A 119.1
C50 C51 C52 128.8(3)
C50 C51 H51A 115.6
C52 C51 H51A 115.6
C53 C52 C57 118.3(3)
C53 C52 C51 118.8(3)
C57 C52 C51 122.8(3)
C52 C53 C54 123.4(3)
C52 C53 H53A 118.3
C54 C53 H53A 118.3
C55 C54 C53 116.6(3)
C55 C54 H54A 121.7
C53 C54 H54A 121.7
C54 C55 O10 128.3(3)
C54 C55 C56 121.3(3)
O10 C55 C56 110.4(3)
C57 C56 C55 122.8(3)
C57 C56 O9 128.9(3)
C55 C56 O9 108.4(3)
C56 C57 C52 117.6(3)
C56 C57 H57A 121.2
C52 C57 H57A 121.2
O10 C58 O9 106.9(3)
O10 C58 H58C 110.3
O9 C58 H58C 110.3
O10 C58 H58A 110.3
O9 C58 H58A 110.3
H58C C58 H58A 108.6

loop_
_geom_bond_atom_site_label_1
_geom_bond_atom_site_label_2
_geom_bond_distance
N1 C19 1.452(4)
N1 C16 1.469(3)
N1 C7 1.486(4)
O1 C3 1.369(4)
O1 C14 1.393(6)
C1 C2 1.371(5)
C1 C6 1.386(4)
C1 H1A 0.9300
N2 C20 1.354(4)
N2 C17 1.443(4)
N2 C18 1.450(4)
O2 C11 1.356(4)
O2 C15 1.425(4)
C2 C3 1.364(5)
C2 H2A 0.9300
O3 C20 1.219(4)
C3 C4 1.365(5)
O4 C25 1.361(4)
O4 C29 1.422(4)
C4 C5 1.372(4)
C4 H4A 0.9300
O5 C26 1.362(4)
O5 C29 1.406(4)
C5 C6 1.383(4)
C5 H5A 0.9300
C6 C7 1.521(4)
C7 C8 1.506(4)
C7 H7A 0.9800
C8 C9 1.372(4)
C8 C13 1.381(4)
C9 C10 1.370(4)
C9 H9A 0.9300
C10 C11 1.378(5)
C10 H10A 0.9300
C11 C12 1.376(4)
C12 C13 1.353(4)
C12 H12A 0.9300
C13 H13A 0.9300
C16 C17 1.509(4)
C16 H16A 0.9700
C16 H16B 0.9700
C14 H14A 0.9600
C14 H14B 0.9600
C14 H14C 0.9600
C17 H17A 0.9700
C17 H17B 0.9700
C15 H15A 0.9600
C15 H15B 0.9600
C15 H15C 0.9600
C18 C19 1.508(4)
C18 H18A 0.9700
C18 H18B 0.9700
C19 H19A 0.9700
C19 H19B 0.9700
C20 C21 1.490(4)
C21 C22 1.316(4)
C21 H21A 0.9300
C22 C23 1.462(4)
C22 H22A 0.9300
C23 C28 1.380(4)
C23 C24 1.402(4)
C24 C25 1.358(4)
C24 H24A 0.9300
C25 C26 1.366(4)
C26 C27 1.353(5)
C27 C28 1.394(5)
C27 H27A 0.9300
C28 H28A 0.9300
C29 H29A 0.9700
C29 H29B 0.9700
O6 C33 1.364(4)
O6 C43 1.420(5)
O7 C40 1.354(4)
O7 C44 1.419(4)
O8 C49 1.234(3)
O9 C56 1.391(3)
O9 C58 1.424(4)
O10 C55 1.369(3)
O10 C58 1.423(4)
N3 C48 1.454(4)
N3 C45 1.467(4)
N3 C36 1.484(4)
N4 C49 1.347(4)
N4 C46 1.448(4)
N4 C47 1.455(4)
C30 C35 1.377(4)
C30 C31 1.386(4)
C30 C36 1.511(4)
C31 C32 1.379(4)
C31 H31A 0.9300
C32 C33 1.364(4)
C32 H32A 0.9300
C33 C34 1.373(4)
C34 C35 1.375(4)
C34 H34A 0.9300
C35 H35A 0.9300
C36 C37 1.508(4)
C36 H36A 0.9800
C37 C38 1.368(4)
C37 C42 1.393(4)
C38 C39 1.378(4)
C38 H38A 0.9300
C39 C40 1.377(4)
C39 H39A 0.9300
C40 C41 1.379(4)
C41 C42 1.365(4)
C41 H41A 0.9300
C42 H42A 0.9300
C43 H43A 0.9600
C43 H43B 0.9600
C43 H43C 0.9600
C44 H44A 0.9600
C44 H44B 0.9600
C44 H44C 0.9600
C45 C46 1.503(4)
C45 H45A 0.9700
C45 H45B 0.9700
C46 H46A 0.9700
C46 H46B 0.9700
C47 C48 1.506(5)
C47 H47A 0.9700
C47 H47B 0.9700
C48 H48A 0.9700
C48 H48B 0.9700
C49 C50 1.473(4)
C50 C51 1.313(4)
C50 H50A 0.9300
C51 C52 1.466(4)
C51 H51A 0.9300
C52 C53 1.375(4)
C52 C57 1.409(4)
C53 C54 1.387(4)
C53 H53A 0.9300
C54 C55 1.356(4)
C54 H54A 0.9300
C55 C56 1.371(4)
C56 C57 1.355(4)
C57 H57A 0.9300
C58 H58C 0.9700
C58 H58A 0.9700

loop_
_geom_hbond_atom_site_label_D
_geom_hbond_atom_site_label_H
_geom_hbond_atom_site_label_A
_geom_hbond_site_symmetry_A
_geom_hbond_distance_DH
_geom_hbond_distance_HA
_geom_hbond_distance_DA
_geom_hbond_angle_DHA
C29 H29A O10 2_566 0.97 2.52 3.134(5) 121
C44 H44A O6 1_655 0.96 2.59 3.322(5) 134
C47 H47B O4 1_655 0.97 2.48 3.353(5) 149
C53 H53A O5 1_665 0.93 2.35 3.266(4) 169

loop_
_geom_torsion_atom_site_label_1
_geom_torsion_atom_site_label_2
_geom_torsion_atom_site_label_3
_geom_torsion_atom_site_label_4
_geom_torsion
C6 C1 C2 C3 0.0(6)
C1 C2 C3 C4 -0.6(6)
C1 C2 C3 O1 178.4(4)
C14 O1 C3 C2 171.9(4)
C14 O1 C3 C4 -9.2(6)
C2 C3 C4 C5 1.1(5)
O1 C3 C4 C5 -177.8(3)
C3 C4 C5 C6 -0.9(5)
C4 C5 C6 C1 0.2(5)
C4 C5 C6 C7 -177.6(3)
C2 C1 C6 C5 0.2(5)
C2 C1 C6 C7 178.0(3)
C19 N1 C7 C8 173.3(2)
C16 N1 C7 C8 53.3(3)
C19 N1 C7 C6 -62.3(3)
C16 N1 C7 C6 177.8(2)
C5 C6 C7 N1 -48.2(4)
C1 C6 C7 N1 134.1(3)
C5 C6 C7 C8 77.5(3)
C1 C6 C7 C8 -100.2(3)
N1 C7 C8 C9 -128.9(3)
C6 C7 C8 C9 107.0(3)
N1 C7 C8 C13 53.1(4)
C6 C7 C8 C13 -71.1(4)
C13 C8 C9 C10 1.9(5)
C7 C8 C9 C10 -176.4(3)
C8 C9 C10 C11 -1.2(6)
C15 O2 C11 C12 174.8(3)
C15 O2 C11 C10 -6.0(5)
C9 C10 C11 O2 -178.8(3)
C9 C10 C11 C12 0.5(5)
O2 C11 C12 C13 178.7(3)
C10 C11 C12 C13 -0.7(5)
C11 C12 C13 C8 1.4(5)
C9 C8 C13 C12 -1.9(5)
C7 C8 C13 C12 176.2(3)
C19 N1 C16 C17 58.7(3)
C7 N1 C16 C17 179.8(2)
C20 N2 C17 C16 -127.5(3)
C18 N2 C17 C16 53.0(3)
N1 C16 C17 N2 -56.2(3)
C20 N2 C18 C19 127.6(3)
C17 N2 C18 C19 -52.7(4)
C16 N1 C19 C18 -59.7(3)
C7 N1 C19 C18 178.2(2)
N2 C18 C19 N1 57.1(4)
C17 N2 C20 O3 176.9(3)
C18 N2 C20 O3 -3.6(5)
C17 N2 C20 C21 -1.7(5)
C18 N2 C20 C21 177.8(3)
O3 C20 C21 C22 -17.8(5)
N2 C20 C21 C22 160.8(3)
C20 C21 C22 C23 -175.9(3)
C21 C22 C23 C28 170.3(3)
C21 C22 C23 C24 -7.0(5)
C28 C23 C24 C25 -1.2(4)
C22 C23 C24 C25 176.1(3)
C23 C24 C25 O4 -178.3(3)
C23 C24 C25 C26 0.8(5)
C29 O4 C25 C24 177.8(3)
C29 O4 C25 C26 -1.3(4)
C29 O5 C26 C27 -178.9(4)
C29 O5 C26 C25 0.1(4)
C24 C25 C26 C27 0.6(5)
O4 C25 C26 C27 179.9(3)
C24 C25 C26 O5 -178.4(3)
O4 C25 C26 O5 0.8(4)
O5 C26 C27 C28 177.4(3)
C25 C26 C27 C28 -1.5(5)
C24 C23 C28 C27 0.4(5)
C22 C23 C28 C27 -177.0(3)
C26 C27 C28 C23 1.0(5)
C26 O5 C29 O4 -0.9(4)
C25 O4 C29 O5 1.4(4)
C35 C30 C31 C32 -0.3(5)
C36 C30 C31 C32 -179.0(3)
C30 C31 C32 C33 0.9(6)
C31 C32 C33 O6 -179.1(3)
C31 C32 C33 C34 -0.2(6)
C43 O6 C33 C32 9.1(6)
C43 O6 C33 C34 -169.9(4)
C32 C33 C34 C35 -1.2(6)
O6 C33 C34 C35 177.8(3)
C33 C34 C35 C30 1.9(6)
C31 C30 C35 C34 -1.1(5)
C36 C30 C35 C34 177.5(3)
C48 N3 C36 C37 179.1(2)
C45 N3 C36 C37 58.4(3)
C48 N3 C36 C30 -56.0(3)
C45 N3 C36 C30 -176.6(2)
C35 C30 C36 N3 136.9(3)
C31 C30 C36 N3 -44.5(4)
C35 C30 C36 C37 -98.9(3)
C31 C30 C36 C37 79.7(4)
N3 C36 C37 C38 60.8(4)
C30 C36 C37 C38 -63.5(4)
N3 C36 C37 C42 -120.5(3)
C30 C36 C37 C42 115.1(3)
C42 C37 C38 C39 0.4(5)
C36 C37 C38 C39 179.1(3)
C37 C38 C39 C40 -1.1(5)
C44 O7 C40 C39 0.4(5)
C44 O7 C40 C41 179.9(3)
C38 C39 C40 O7 -179.7(3)
C38 C39 C40 C41 0.8(5)
O7 C40 C41 C42 -179.5(3)
C39 C40 C41 C42 0.1(5)
C40 C41 C42 C37 -0.8(5)
C38 C37 C42 C41 0.5(5)
C36 C37 C42 C41 -178.2(3)
C48 N3 C45 C46 57.8(3)
C36 N3 C45 C46 179.6(2)
C49 N4 C46 C45 -118.3(3)
C47 N4 C46 C45 54.5(4)
N3 C45 C46 N4 -56.2(3)
C49 N4 C47 C48 117.6(3)
C46 N4 C47 C48 -54.8(4)
C45 N3 C48 C47 -58.8(3)
C36 N3 C48 C47 179.4(2)
N4 C47 C48 N3 57.8(3)
C46 N4 C49 O8 -2.7(5)
C47 N4 C49 O8 -174.3(3)
C46 N4 C49 C50 175.8(3)
C47 N4 C49 C50 4.2(5)
O8 C49 C50 C51 23.0(5)
N4 C49 C50 C51 -155.5(3)
C49 C50 C51 C52 170.9(3)
C50 C51 C52 C53 -173.9(3)
C50 C51 C52 C57 1.8(5)
C57 C52 C53 C54 0.2(5)
C51 C52 C53 C54 176.0(3)
C52 C53 C54 C55 -0.9(5)
C53 C54 C55 O10 -179.8(3)
C53 C54 C55 C56 1.5(5)
C58 O10 C55 C54 168.3(3)
C58 O10 C55 C56 -12.8(3)
C54 C55 C56 C57 -1.5(5)
O10 C55 C56 C57 179.6(3)
C54 C55 C56 O9 178.3(3)
O10 C55 C56 O9 -0.6(3)
C58 O9 C56 C57 -166.4(3)
C58 O9 C56 C55 13.8(3)
C55 C56 C57 C52 0.8(4)
O9 C56 C57 C52 -179.0(3)
C53 C52 C57 C56 -0.1(4)
C51 C52 C57 C56 -175.8(3)
C55 O10 C58 O9 21.2(3)
C56 O9 C58 O10 -21.6(3)

loop_
_cod_related_entry_id
_cod_related_entry_database
_cod_related_entry_code
1 ChemSpider 30657501
